data_4068009
loop_
_publ_author_name
'Xiao, Jie'
'Deng, Liang'

_publ_section_title
;
 Synthesis, Structure, and Reactivity Study of Iron(II) Complexes with
 Bulky Bis(anilido)thioether Ligation
;
_journal_issue 1
_journal_name_full Organometallics
_journal_page_first 428
_journal_paper_doi 10.1021/om201010a
_journal_volume 31
_journal_year 2012
_chemical_formula_sum 'C34 H38 Fe N2 O S'
_chemical_formula_weight 578.57
_chemical_name_systematic
; 
 ? 
;
_space_group_IT_number 14
_symmetry_cell_setting monoclinic
_symmetry_space_group_name_Hall '-P 2ybc'
_symmetry_space_group_name_H-M 'P 1 21/c 1'
_atom_sites_solution_hydrogens geom
_atom_sites_solution_primary direct
_atom_sites_solution_secondary difmap
_audit_creation_method SHELXL-97
_cell_angle_alpha 90.00
_cell_angle_beta 99.056(2)
_cell_angle_gamma 90.00
_cell_formula_units_Z 4
_cell_length_a 22.8143(17)
_cell_length_b 14.3274(10)
_cell_length_c 9.4404(7)
_cell_measurement_temperature 296(2)
_cell_volume 3047.3(4)
_computing_cell_refinement 'Bruker SMART'
_computing_data_collection 'Bruker SMART'
_computing_data_reduction 'Bruker SHELXTL'
_computing_molecular_graphics 'Bruker SHELXTL'
_computing_publication_material 'Bruker SHELXTL'
_computing_structure_refinement 'SHELXL-97 (Sheldrick, 1997)'
_computing_structure_solution 'SHELXS-97 (Sheldrick, 1990)'
_diffrn_ambient_temperature 296(2)
_diffrn_measured_fraction_theta_full 0.996
_diffrn_measured_fraction_theta_max 0.996
_diffrn_measurement_device_type 'CCD area detector'
_diffrn_measurement_method 'phi and omega scans'
_diffrn_radiation_monochromator graphite
_diffrn_radiation_source 'fine-focus sealed tube'
_diffrn_radiation_type MoK\a
_diffrn_radiation_wavelength 0.71073
_diffrn_reflns_av_R_equivalents 0.0397
_diffrn_reflns_av_sigmaI/netI 0.0264
_diffrn_reflns_limit_h_max 27
_diffrn_reflns_limit_h_min -27
_diffrn_reflns_limit_k_max 16
_diffrn_reflns_limit_k_min -17
_diffrn_reflns_limit_l_max 11
_diffrn_reflns_limit_l_min -11
_diffrn_reflns_number 33549
_diffrn_reflns_theta_full 25.01
_diffrn_reflns_theta_max 25.01
_diffrn_reflns_theta_min 0.90
_exptl_absorpt_coefficient_mu 0.592
_exptl_absorpt_correction_T_max 1.00000
_exptl_absorpt_correction_T_min 0.708792
_exptl_absorpt_correction_type empirical
_exptl_absorpt_process_details sadabs
_exptl_crystal_colour yellow
_exptl_crystal_density_diffrn 1.261
_exptl_crystal_density_method 'not measured'
_exptl_crystal_description block
_exptl_crystal_F_000 1224
_exptl_crystal_size_max 0.3
_exptl_crystal_size_mid 0.2
_exptl_crystal_size_min 0.2
_refine_diff_density_max 0.915
_refine_diff_density_min -0.449
_refine_diff_density_rms 0.075
_refine_ls_extinction_method none
_refine_ls_goodness_of_fit_ref 1.153
_refine_ls_hydrogen_treatment constr
_refine_ls_matrix_type full
_refine_ls_number_parameters 358
_refine_ls_number_reflns 5350
_refine_ls_number_restraints 1
_refine_ls_restrained_S_all 1.159
_refine_ls_R_factor_all 0.0801
_refine_ls_R_factor_gt 0.0624
_refine_ls_shift/su_max 0.001
_refine_ls_shift/su_mean 0.000
_refine_ls_structure_factor_coef Fsqd
_refine_ls_weighting_details 'calc w=1/[\s^2^(Fo^2^)+(0.0755P)^2^+5.4462P] where P=(Fo^2^+2Fc^2^)/3'
_refine_ls_weighting_scheme calc
_refine_ls_wR_factor_gt 0.1710
_refine_ls_wR_factor_ref 0.1898
_reflns_number_gt 4259
_reflns_number_total 5350
_reflns_threshold_expression >2sigma(I)
_cod_data_source_file om201010a_si_002.cif
_cod_data_source_block 2
_cod_depositor_comments
;
The following automatic conversions were performed:

'_symmetry_cell_setting' value 'Monoclinic' changed to 'monoclinic'
according to /home/saulius/struct/CIF-dictionaries/cif_core.dic
dictionary named 'cif_core.dic' version 2.4.1 from 2010-06-29.

Automatic conversion script
Id: cif_fix_values 1715 2011-07-08 13:25:40Z adriana 
;
_cod_original_sg_symbol_H-M P2(1)/c
_cod_database_code 4068009

loop_
_symmetry_equiv_pos_as_xyz
'x, y, z'
'-x, y+1/2, -z+1/2'
'-x, -y, -z'
'x, -y-1/2, z-1/2'

loop_
_atom_site_label
_atom_site_type_symbol
_atom_site_fract_x
_atom_site_fract_y
_atom_site_fract_z
_atom_site_U_iso_or_equiv
_atom_site_adp_type
_atom_site_occupancy
_atom_site_symmetry_multiplicity
_atom_site_calc_flag
_atom_site_refinement_flags
Fe1 Fe 0.25302(3) 0.47172(4) 0.63990(7) 0.0449(2) Uani 1 1 d .
S1 S 0.24505(6) 0.32751(7) 0.78097(13) 0.0526(3) Uani 1 1 d .
N1 N 0.33145(16) 0.4812(2) 0.7562(4) 0.0479(8) Uani 1 1 d .
N2 N 0.17133(16) 0.4912(3) 0.6690(4) 0.0516(9) Uani 1 1 d .
O1 O 0.25616(15) 0.5009(2) 0.4302(3) 0.0566(8) Uani 1 1 d .
C1 C 0.34780(19) 0.4264(3) 0.8750(5) 0.0470(10) Uani 1 1 d .
C2 C 0.3105(2) 0.3521(3) 0.9053(5) 0.0482(10) Uani 1 1 d .
C3 C 0.3258(2) 0.2954(4) 1.0235(6) 0.0652(14) Uani 1 1 d .
H3 H 0.3012 0.2459 1.0389 0.078 Uiso 1 1 calc R
C4 C 0.3767(3) 0.3110(4) 1.1181(6) 0.0781(17) Uani 1 1 d .
H4 H 0.3860 0.2741 1.1996 0.094 Uiso 1 1 calc R
C5 C 0.4141(3) 0.3821(5) 1.0913(6) 0.0764(16) Uani 1 1 d .
H5 H 0.4491 0.3922 1.1545 0.092 Uiso 1 1 calc R
C6 C 0.15316(19) 0.4512(3) 0.7861(5) 0.0505(10) Uani 1 1 d .
C7 C 0.1035(2) 0.4816(5) 0.8454(6) 0.0747(16) Uani 1 1 d .
H7 H 0.0809 0.5310 0.8023 0.090 Uiso 1 1 calc R
C8 C 0.0876(3) 0.4404(6) 0.9655(7) 0.100(2) Uani 1 1 d .
H8 H 0.0555 0.4637 1.0039 0.120 Uiso 1 1 calc R
C9 C 0.1185(3) 0.3653(6) 1.0291(7) 0.101(2) Uani 1 1 d .
H9 H 0.1070 0.3372 1.1092 0.121 Uiso 1 1 calc R
C10 C 0.1666(2) 0.3320(4) 0.9740(6) 0.0731(15) Uani 1 1 d .
H10 H 0.1871 0.2802 1.0155 0.088 Uiso 1 1 calc R
C11 C 0.1847(2) 0.3749(3) 0.8572(5) 0.0507(10) Uani 1 1 d .
C12 C 0.4004(2) 0.4387(4) 0.9717(5) 0.0611(12) Uani 1 1 d .
H12 H 0.4266 0.4858 0.9553 0.073 Uiso 1 1 calc R
C13 C 0.36937(18) 0.5567(3) 0.7312(5) 0.0485(10) Uani 1 1 d .
C14 C 0.3670(2) 0.6416(3) 0.8044(5) 0.0544(11) Uani 1 1 d .
C15 C 0.4025(2) 0.7153(4) 0.7730(6) 0.0669(14) Uani 1 1 d .
H15 H 0.4011 0.7713 0.8223 0.080 Uiso 1 1 calc R
C16 C 0.4398(2) 0.7085(4) 0.6713(6) 0.0729(16) Uani 1 1 d .
C17 C 0.4410(2) 0.6245(5) 0.6002(6) 0.0753(17) Uani 1 1 d .
H17 H 0.4657 0.6188 0.5311 0.090 Uiso 1 1 calc R
C18 C 0.4068(2) 0.5478(4) 0.6276(5) 0.0580(12) Uani 1 1 d .
C19 C 0.3296(2) 0.6516(4) 0.9206(5) 0.0670(13) Uani 1 1 d .
H19A H 0.2907 0.6268 0.8879 0.101 Uiso 1 1 calc R
H19B H 0.3264 0.7164 0.9440 0.101 Uiso 1 1 calc R
H19C H 0.3476 0.6180 1.0041 0.101 Uiso 1 1 calc R
C20 C 0.4790(3) 0.7895(6) 0.6418(8) 0.115(3) Uani 1 1 d .
H20A H 0.5060 0.8043 0.7274 0.172 Uiso 1 1 calc R
H20B H 0.4547 0.8429 0.6123 0.172 Uiso 1 1 calc R
H20C H 0.5010 0.7726 0.5670 0.172 Uiso 1 1 calc R
C21 C 0.4102(3) 0.4568(5) 0.5479(8) 0.0887(19) Uani 1 1 d .
H21A H 0.4259 0.4090 0.6144 0.133 Uiso 1 1 calc R
H21B H 0.4356 0.4645 0.4769 0.133 Uiso 1 1 calc R
H21C H 0.3711 0.4394 0.5019 0.133 Uiso 1 1 calc R
C22 C 0.13151(19) 0.5516(3) 0.5793(5) 0.0502(10) Uani 1 1 d .
C23 C 0.0899(2) 0.5145(4) 0.4707(5) 0.0576(12) Uani 1 1 d .
C24 C 0.0537(2) 0.5742(5) 0.3803(6) 0.0759(16) Uani 1 1 d .
H24 H 0.0263 0.5490 0.3067 0.091 Uiso 1 1 calc R
C25 C 0.0570(3) 0.6706(5) 0.3965(7) 0.0799(18) Uani 1 1 d .
C26 C 0.0988(3) 0.7052(4) 0.5024(8) 0.0822(18) Uani 1 1 d .
H26 H 0.1022 0.7696 0.5130 0.099 Uiso 1 1 calc R
C27 C 0.1362(2) 0.6489(4) 0.5948(6) 0.0671(14) Uani 1 1 d .
C28 C 0.0840(3) 0.4096(4) 0.4515(7) 0.0815(17) Uani 1 1 d .
H28A H 0.1207 0.3844 0.4312 0.122 Uiso 1 1 calc R
H28B H 0.0529 0.3960 0.3732 0.122 Uiso 1 1 calc R
H28C H 0.0746 0.3820 0.5378 0.122 Uiso 1 1 calc R
C29 C 0.0151(3) 0.7338(6) 0.2981(9) 0.126(3) Uani 1 1 d .
H29A H 0.0134 0.7939 0.3422 0.189 Uiso 1 1 calc R
H29B H -0.0238 0.7066 0.2817 0.189 Uiso 1 1 calc R
H29C H 0.0294 0.7407 0.2082 0.189 Uiso 1 1 calc R
C30 C 0.1808(3) 0.6902(5) 0.7134(9) 0.102(2) Uani 1 1 d .
H30A H 0.2201 0.6824 0.6908 0.154 Uiso 1 1 calc R
H30B H 0.1779 0.6590 0.8020 0.154 Uiso 1 1 calc R
H30C H 0.1727 0.7554 0.7227 0.154 Uiso 1 1 calc R
C31 C 0.2638(4) 0.5964(4) 0.3888(6) 0.094(2) Uani 1 1 d .
H31A H 0.2277 0.6317 0.3913 0.113 Uiso 1 1 calc R
H31B H 0.2959 0.6255 0.4533 0.113 Uiso 1 1 calc R
C32 C 0.2775(5) 0.5937(5) 0.2451(8) 0.147(4) Uani 1 1 d D
H32A H 0.3201 0.5951 0.2467 0.177 Uiso 1 1 calc R
H32B H 0.2600 0.6466 0.1900 0.177 Uiso 1 1 calc R
C33 C 0.2526(6) 0.5064(7) 0.1824(8) 0.163(5) Uani 1 1 d D
H33A H 0.2794 0.4775 0.1253 0.195 Uiso 1 1 calc R
H33B H 0.2149 0.5177 0.1215 0.195 Uiso 1 1 calc R
C34 C 0.2443(5) 0.4453(5) 0.3056(7) 0.123(3) Uani 1 1 d .
H34A H 0.2040 0.4217 0.2936 0.148 Uiso 1 1 calc R
H34B H 0.2714 0.3928 0.3121 0.148 Uiso 1 1 calc R

loop_
_atom_site_aniso_label
_atom_site_aniso_U_11
_atom_site_aniso_U_22
_atom_site_aniso_U_33
_atom_site_aniso_U_23
_atom_site_aniso_U_13
_atom_site_aniso_U_12
Fe1 0.0523(4) 0.0437(4) 0.0391(4) 0.0056(3) 0.0091(3) 0.0010(3)
S1 0.0771(8) 0.0337(5) 0.0475(6) -0.0023(4) 0.0113(5) -0.0027(5)
N1 0.051(2) 0.048(2) 0.045(2) 0.0128(16) 0.0092(16) 0.0004(16)
N2 0.049(2) 0.053(2) 0.053(2) 0.0055(17) 0.0067(17) 0.0007(16)
O1 0.084(2) 0.0457(17) 0.0425(18) 0.0067(14) 0.0156(16) -0.0007(15)
C1 0.054(2) 0.044(2) 0.045(2) 0.0047(19) 0.0120(19) 0.0113(19)
C2 0.066(3) 0.040(2) 0.040(2) 0.0079(18) 0.015(2) 0.013(2)
C3 0.079(3) 0.051(3) 0.068(3) 0.023(2) 0.019(3) 0.011(2)
C4 0.082(4) 0.080(4) 0.071(4) 0.037(3) 0.007(3) 0.021(3)
C5 0.067(3) 0.095(4) 0.063(3) 0.023(3) -0.004(3) 0.020(3)
C6 0.048(2) 0.063(3) 0.041(2) 0.001(2) 0.0071(19) -0.008(2)
C7 0.056(3) 0.111(5) 0.060(3) 0.007(3) 0.016(2) 0.007(3)
C8 0.062(4) 0.166(7) 0.079(4) 0.017(5) 0.029(3) 0.012(4)
C9 0.070(4) 0.173(8) 0.065(4) 0.033(4) 0.025(3) -0.012(4)
C10 0.072(3) 0.092(4) 0.055(3) 0.020(3) 0.010(3) -0.016(3)
C11 0.056(3) 0.054(3) 0.042(2) 0.002(2) 0.0056(19) -0.012(2)
C12 0.055(3) 0.066(3) 0.061(3) 0.013(2) 0.004(2) 0.010(2)
C13 0.043(2) 0.055(3) 0.046(2) 0.015(2) 0.0025(18) 0.0014(19)
C14 0.054(3) 0.060(3) 0.046(3) 0.010(2) -0.004(2) -0.004(2)
C15 0.071(3) 0.063(3) 0.059(3) 0.014(3) -0.013(3) -0.015(3)
C16 0.055(3) 0.085(4) 0.071(4) 0.034(3) -0.013(3) -0.018(3)
C17 0.048(3) 0.109(5) 0.071(4) 0.036(4) 0.013(2) 0.006(3)
C18 0.048(2) 0.071(3) 0.056(3) 0.021(2) 0.013(2) 0.011(2)
C19 0.082(4) 0.069(3) 0.050(3) -0.005(2) 0.010(3) -0.003(3)
C20 0.086(4) 0.136(7) 0.109(5) 0.058(5) -0.022(4) -0.055(4)
C21 0.083(4) 0.088(4) 0.103(5) 0.002(4) 0.042(4) 0.029(3)
C22 0.044(2) 0.049(2) 0.057(3) 0.003(2) 0.008(2) 0.0007(19)
C23 0.050(3) 0.064(3) 0.059(3) -0.001(2) 0.008(2) -0.001(2)
C24 0.060(3) 0.101(5) 0.063(3) 0.006(3) -0.001(3) 0.002(3)
C25 0.060(3) 0.085(4) 0.098(5) 0.039(4) 0.021(3) 0.015(3)
C26 0.075(4) 0.050(3) 0.125(6) 0.017(3) 0.025(4) 0.009(3)
C27 0.062(3) 0.051(3) 0.088(4) -0.002(3) 0.010(3) 0.002(2)
C28 0.079(4) 0.071(4) 0.090(4) -0.018(3) 0.000(3) -0.012(3)
C29 0.094(5) 0.137(7) 0.148(7) 0.080(6) 0.022(5) 0.040(5)
C30 0.103(5) 0.064(4) 0.132(6) -0.028(4) -0.006(4) -0.008(3)
C31 0.175(7) 0.049(3) 0.065(4) 0.013(3) 0.042(4) 0.014(4)
C32 0.305(13) 0.070(5) 0.088(5) 0.014(4) 0.100(7) 0.016(6)
C33 0.296(15) 0.134(8) 0.062(5) 0.004(5) 0.041(7) -0.096(9)
C34 0.232(10) 0.084(5) 0.057(4) -0.008(3) 0.029(5) -0.063(6)

loop_
_atom_type_symbol
_atom_type_description
_atom_type_scat_dispersion_real
_atom_type_scat_dispersion_imag
_atom_type_scat_source
C C 0.0033 0.0016 'International Tables Vol C Tables 4.2.6.8 and 6.1.1.4'
H H 0.0000 0.0000 'International Tables Vol C Tables 4.2.6.8 and 6.1.1.4'
N N 0.0061 0.0033 'International Tables Vol C Tables 4.2.6.8 and 6.1.1.4'
S S 0.1246 0.1234 'International Tables Vol C Tables 4.2.6.8 and 6.1.1.4'
Fe Fe 0.3463 0.8444 'International Tables Vol C Tables 4.2.6.8 and 6.1.1.4'
O O 0.0106 0.0060 'International Tables Vol C Tables 4.2.6.8 and 6.1.1.4'

loop_
_geom_angle_atom_site_label_1
_geom_angle_atom_site_label_2
_geom_angle_atom_site_label_3
_geom_angle
N2 Fe1 N1 136.40(16)
N2 Fe1 O1 106.80(15)
N1 Fe1 O1 111.32(14)
N2 Fe1 S1 83.75(12)
N1 Fe1 S1 83.91(11)
O1 Fe1 S1 135.22(10)
C2 S1 C11 106.2(2)
C2 S1 Fe1 93.70(14)
C11 S1 Fe1 91.50(15)
C1 N1 C13 118.4(4)
C1 N1 Fe1 121.9(3)
C13 N1 Fe1 119.0(3)
C6 N2 C22 119.2(4)
C6 N2 Fe1 118.2(3)
C22 N2 Fe1 122.4(3)
C34 O1 C31 109.0(4)
C34 O1 Fe1 131.6(3)
C31 O1 Fe1 118.9(3)
N1 C1 C12 123.8(4)
N1 C1 C2 120.0(4)
C12 C1 C2 116.3(4)
C3 C2 C1 121.4(5)
C3 C2 S1 119.7(4)
C1 C2 S1 118.8(3)
C4 C3 C2 120.8(5)
C3 C4 C5 119.2(5)
C4 C5 C12 121.1(5)
N2 C6 C7 123.8(5)
N2 C6 C11 120.7(4)
C7 C6 C11 115.5(4)
C8 C7 C6 121.8(6)
C9 C8 C7 120.9(6)
C10 C9 C8 119.5(6)
C9 C10 C11 120.4(6)
C10 C11 C6 121.8(5)
C10 C11 S1 120.0(4)
C6 C11 S1 117.9(3)
C5 C12 C1 121.2(5)
C18 C13 C14 119.8(4)
C18 C13 N1 119.8(4)
C14 C13 N1 120.3(4)
C15 C14 C13 119.0(5)
C15 C14 C19 120.0(5)
C13 C14 C19 120.9(4)
C16 C15 C14 122.4(6)
C17 C16 C15 117.5(5)
C17 C16 C20 121.3(6)
C15 C16 C20 121.2(7)
C16 C17 C18 122.8(5)
C17 C18 C13 118.5(5)
C17 C18 C21 120.8(5)
C13 C18 C21 120.7(5)
C23 C22 C27 119.3(5)
C23 C22 N2 120.2(4)
C27 C22 N2 120.4(4)
C24 C23 C22 119.4(5)
C24 C23 C28 120.3(5)
C22 C23 C28 120.3(5)
C23 C24 C25 121.9(6)
C26 C25 C24 117.6(5)
C26 C25 C29 122.1(7)
C24 C25 C29 120.4(7)
C25 C26 C27 122.8(6)
C26 C27 C22 119.0(5)
C26 C27 C30 121.1(5)
C22 C27 C30 119.9(5)
C32 C31 O1 106.4(5)
C31 C32 C33 106.0(7)
C32 C33 C34 106.0(6)
O1 C34 C33 106.8(6)

loop_
_geom_bond_atom_site_label_1
_geom_bond_atom_site_label_2
_geom_bond_distance
Fe1 N2 1.946(4)
Fe1 N1 1.951(4)
Fe1 O1 2.036(3)
Fe1 S1 2.4802(12)
S1 C2 1.784(5)
S1 C11 1.785(5)
N1 C1 1.372(5)
N1 C13 1.428(6)
N2 C6 1.366(6)
N2 C22 1.431(6)
O1 C34 1.410(7)
O1 C31 1.442(6)
C1 C12 1.399(7)
C1 C2 1.420(6)
C2 C3 1.379(6)
C3 C4 1.367(8)
C4 C5 1.377(8)
C5 C12 1.386(7)
C6 C7 1.409(7)
C6 C11 1.419(7)
C7 C8 1.377(8)
C8 C9 1.372(10)
C9 C10 1.371(9)
C10 C11 1.381(6)
C13 C18 1.401(6)
C13 C14 1.404(7)
C14 C15 1.391(7)
C14 C19 1.499(7)
C15 C16 1.383(8)
C16 C17 1.379(9)
C16 C20 1.518(8)
C17 C18 1.396(8)
C18 C21 1.513(8)
C22 C23 1.389(7)
C22 C27 1.404(7)
C23 C24 1.385(7)
C23 C28 1.518(8)
C24 C25 1.391(9)
C25 C26 1.361(9)
C25 C29 1.522(8)
C26 C27 1.382(8)
C27 C30 1.510(8)
C31 C32 1.440(8)
C32 C33 1.460(8)
C33 C34 1.491(9)
